data_7041658
loop_
_publ_author_name
'Kameo, Hajime'
'Ito, Yutaka'
'Shimogawa, Ryuichi'
'Koizumi, Asuka'
'Chikamori, Hiroki'
'Fujimoto, Junko'
'Suzuki, Hiroharu'
'Takao, Toshiro'

_publ_section_title
;
 Synthesis and characterisation of tetranuclear ruthenium polyhydrido
 clusters with pseudo-tetrahedral geometry.
;
_journal_issue 17
_journal_name_full 'Dalton transactions (Cambridge, England : 2003)'
_journal_page_first 5631
_journal_page_last 5643
_journal_paper_doi 10.1039/c6dt04523e
_journal_volume 46
_journal_year 2017
_chemical_formula_sum 'C44 H74 Ru4'
_chemical_formula_weight 1007.31
_space_group_crystal_system orthorhombic
_space_group_IT_number 62
_space_group_name_Hall '-P 2ac 2n'
_space_group_name_H-M_alt 'P n m a'
_symmetry_space_group_name_Hall '-P 2ac 2n'
_symmetry_space_group_name_H-M 'P n m a'
_atom_sites_solution_hydrogens mixed
_audit_creation_method SHELXL-2016/6
_audit_update_record
;
2016-11-29 deposited with the CCDC.
2017-01-10 downloaded from the CCDC.
;
_cell_angle_alpha 90
_cell_angle_beta 90
_cell_angle_gamma 90
_cell_formula_units_Z 4
_cell_length_a 15.3508(6)
_cell_length_b 17.1336(6)
_cell_length_c 16.1327(6)
_cell_measurement_reflns_used 69128
_cell_measurement_temperature 153(2)
_cell_measurement_theta_max 27.482
_cell_measurement_theta_min 3.001
_cell_volume 4243.1(3)
_computing_cell_refinement 'RAPID AUTO (Rigaku, 2006)'
_computing_data_collection 'RAPID AUTO (Rigaku, 2006)'
_computing_data_reduction 'RAPID AUTO (Rigaku, 2006)'
_computing_molecular_graphics 'ORTEX (P.McArdle, 1995)'
_computing_publication_material 'SHELXL-2016/6 (Sheldrick, 2016)'
_computing_structure_refinement 'SHELXL-2016/6 (Sheldrick, 2016)'
_computing_structure_solution 'SHELXT-2014/5 (Sheldrick, 2014)'
_diffrn_ambient_temperature 153(2)
_diffrn_detector_area_resol_mean 10
_diffrn_measured_fraction_theta_full 0.996
_diffrn_measured_fraction_theta_max 0.997
_diffrn_measurement_device_type 'Rigaku R-AXIS RAPID Imaging Plate'
_diffrn_measurement_method \w
_diffrn_radiation_type MoK\a
_diffrn_radiation_wavelength 0.71069
_diffrn_reflns_av_R_equivalents 0.0963
_diffrn_reflns_av_unetI/netI 0.0442
_diffrn_reflns_Laue_measured_fraction_full 0.996
_diffrn_reflns_Laue_measured_fraction_max 0.997
_diffrn_reflns_limit_h_max 19
_diffrn_reflns_limit_h_min -19
_diffrn_reflns_limit_k_max 20
_diffrn_reflns_limit_k_min -22
_diffrn_reflns_limit_l_max 20
_diffrn_reflns_limit_l_min -20
_diffrn_reflns_number 66543
_diffrn_reflns_point_group_measured_fraction_full 0.996
_diffrn_reflns_point_group_measured_fraction_max 0.997
_diffrn_reflns_theta_full 25.240
_diffrn_reflns_theta_max 27.482
_diffrn_reflns_theta_min 3.001
_diffrn_source 'Rigaku Rotating Anode Ultrax18'
_exptl_absorpt_coefficient_mu 1.425
_exptl_absorpt_correction_T_max 0.9153
_exptl_absorpt_correction_T_min 0.8179
_exptl_absorpt_correction_type numerical
_exptl_absorpt_process_details 'NUMABS (Rigaku, 1999)'
_exptl_crystal_colour black
_exptl_crystal_density_diffrn 1.577
_exptl_crystal_density_meas ?
_exptl_crystal_description needle
_exptl_crystal_F_000 2056
_exptl_crystal_size_max 0.211
_exptl_crystal_size_mid 0.124
_exptl_crystal_size_min 0.100
_refine_diff_density_max 0.759
_refine_diff_density_min -0.789
_refine_diff_density_rms 0.098
_refine_ls_extinction_method none
_refine_ls_goodness_of_fit_ref 1.047
_refine_ls_hydrogen_treatment mixed
_refine_ls_matrix_type full
_refine_ls_number_parameters 260
_refine_ls_number_reflns 5007
_refine_ls_number_restraints 0
_refine_ls_restrained_S_all 1.047
_refine_ls_R_factor_all 0.0359
_refine_ls_R_factor_gt 0.0313
_refine_ls_shift/su_max 0.001
_refine_ls_shift/su_mean 0.000
_refine_ls_structure_factor_coef Fsqd
_refine_ls_weighting_details 'w=1/[\s^2^(Fo^2^)+(0.0276P)^2^+5.0049P] where P=(Fo^2^+2Fc^2^)/3'
_refine_ls_weighting_scheme calc
_refine_ls_wR_factor_gt 0.0743
_refine_ls_wR_factor_ref 0.0765
_reflns_Friedel_coverage 0.000
_reflns_number_gt 4488
_reflns_number_total 5007
_reflns_threshold_expression 'I > 2\s(I)'
_cod_data_source_file c6dt04523e7.cif
_cod_data_source_block 8-CpEt
_cod_depositor_comments
;
The following automatic conversions were performed:

'_exptl_absorpt_correction_type' value 'Numerical' changed to
'numerical' according to
/usr/data/users/saulius/crontab/automatic-downloads/rss-feeds/RSC/lib/dictionaries/cif_core.dic
dictionary named 'cif_core.dic' version 2.4.2 from 2011-04-26.

'_exptl_crystal_density_meas' value 'not measured' was changed to '?'
- the value is perceived as not measured.

Automatic conversion script
Id: cif_fix_values 4268 2015-11-12 08:31:59Z antanas 

 Adding full bibliography for 7041655--7041659.cif.
;
_cod_database_code 7041658
_shelx_shelxl_version_number 2016/6
_shelx_space_group_comment
;
The symmetry employed for this shelxl refinement is uniquely defined
by the following loop, which should always be used as a source of
symmetry information in preference to the above space-group names.
They are only intended as comments.
;
_shelx_estimated_absorpt_t_min 0.753
_shelx_estimated_absorpt_t_max 0.871

loop_
_space_group_symop_operation_xyz
'x, y, z'
'-x+1/2, -y, z+1/2'
'-x, y+1/2, -z'
'x+1/2, -y+1/2, -z+1/2'
'-x, -y, -z'
'x-1/2, y, -z-1/2'
'x, -y-1/2, z'
'-x-1/2, y-1/2, z-1/2'

loop_
_atom_site_label
_atom_site_type_symbol
_atom_site_fract_x
_atom_site_fract_y
_atom_site_fract_z
_atom_site_U_iso_or_equiv
_atom_site_adp_type
_atom_site_occupancy
_atom_site_site_symmetry_order
_atom_site_calc_flag
_atom_site_refinement_flags_posn
_atom_site_refinement_flags_adp
_atom_site_refinement_flags_occupancy
Ru1 Ru 0.23790(2) 0.33708(2) 0.50146(2) 0.02539(8) Uani 1 1 d . . .
Ru2 Ru 0.35369(2) 0.250000 0.39710(2) 0.02222(8) Uani 1 2 d S T P
Ru3 Ru 0.37450(2) 0.250000 0.58010(2) 0.02282(9) Uani 1 2 d S T P
C1 C 0.10371(18) 0.38297(15) 0.50462(16) 0.0240(6) Uani 1 1 d . . .
C2 C 0.14973(17) 0.41631(15) 0.43637(16) 0.0236(5) Uani 1 1 d . . .
C3 C 0.22168(17) 0.45996(14) 0.46913(18) 0.0255(5) Uani 1 1 d . . .
C4 C 0.22025(17) 0.45265(16) 0.55674(17) 0.0279(6) Uani 1 1 d . . .
C5 C 0.14786(18) 0.40434(16) 0.57907(16) 0.0267(6) Uani 1 1 d . . .
C6 C 0.0153(2) 0.34584(17) 0.5005(2) 0.0380(8) Uani 1 1 d . . .
H6A H 0.008514 0.309072 0.547377 0.046 Uiso 1 1 calc R U .
H6B H 0.010165 0.315699 0.448357 0.046 Uiso 1 1 calc R U .
C7 C -0.0567(2) 0.40679(19) 0.5040(2) 0.0436(9) Uani 1 1 d . . .
H7A H -0.113510 0.380644 0.505219 0.065 Uiso 1 1 calc R U .
H7B H -0.053261 0.440394 0.454951 0.065 Uiso 1 1 calc R U .
H7C H -0.049852 0.438565 0.554078 0.065 Uiso 1 1 calc R U .
C8 C 0.1211(2) 0.4127(2) 0.34735(18) 0.0398(7) Uani 1 1 d . . .
H8A H 0.092030 0.362694 0.336926 0.060 Uiso 1 1 calc R U .
H8B H 0.172022 0.417430 0.311090 0.060 Uiso 1 1 calc R U .
H8C H 0.080505 0.455521 0.336002 0.060 Uiso 1 1 calc R U .
C9 C 0.2808(2) 0.51380(18) 0.4225(2) 0.0458(9) Uani 1 1 d . . .
H9A H 0.341444 0.502559 0.437127 0.069 Uiso 1 1 calc R U .
H9B H 0.267027 0.567971 0.436925 0.069 Uiso 1 1 calc R U .
H9C H 0.272546 0.506122 0.362777 0.069 Uiso 1 1 calc R U .
C10 C 0.2786(2) 0.4987(2) 0.6132(2) 0.0498(9) Uani 1 1 d . . .
H10A H 0.278708 0.474784 0.668375 0.075 Uiso 1 1 calc R U .
H10B H 0.257176 0.552410 0.617152 0.075 Uiso 1 1 calc R U .
H10C H 0.337952 0.498810 0.590843 0.075 Uiso 1 1 calc R U .
C11 C 0.1182(2) 0.3875(2) 0.66568(19) 0.0482(9) Uani 1 1 d . . .
H11A H 0.168198 0.389842 0.703385 0.072 Uiso 1 1 calc R U .
H11B H 0.092203 0.335329 0.667895 0.072 Uiso 1 1 calc R U .
H11C H 0.074822 0.426400 0.682446 0.072 Uiso 1 1 calc R U .
C12 C 0.3475(2) 0.250000 0.2634(2) 0.0210(7) Uani 1 2 d S T P
C13 C 0.39569(16) 0.18247(15) 0.28911(15) 0.0220(5) Uani 1 1 d . . .
C14 C 0.47146(15) 0.20824(14) 0.33277(14) 0.0205(5) Uani 1 1 d . . .
C15 C 0.2684(3) 0.250000 0.2091(2) 0.0323(9) Uani 1 2 d S T P
H15A H 0.232(2) 0.2950(17) 0.2212(19) 0.042(9) Uiso 1 1 d . . .
C16 C 0.2921(3) 0.250000 0.1173(3) 0.0445(12) Uani 1 2 d S T P
H16A H 0.236(3) 0.250000 0.084(3) 0.046(14) Uiso 1 2 d S . P
H16B H 0.324(2) 0.295(2) 0.103(2) 0.061(12) Uiso 1 1 d . . .
C17 C 0.3782(2) 0.09985(16) 0.26389(18) 0.0353(7) Uani 1 1 d . . .
H17A H 0.315312 0.092032 0.257706 0.053 Uiso 1 1 calc R U .
H17B H 0.400692 0.064350 0.306447 0.053 Uiso 1 1 calc R U .
H17C H 0.407220 0.089079 0.210991 0.053 Uiso 1 1 calc R U .
C18 C 0.54216(18) 0.15463(16) 0.36396(17) 0.0304(6) Uani 1 1 d . . .
H18A H 0.518235 0.119980 0.406588 0.046 Uiso 1 1 calc R U .
H18B H 0.589555 0.185747 0.387715 0.046 Uiso 1 1 calc R U .
H18C H 0.564640 0.123329 0.317831 0.046 Uiso 1 1 calc R U .
C19 C 0.5138(2) 0.250000 0.6097(2) 0.0254(8) Uani 1 2 d S T P
C20 C 0.47402(16) 0.18221(16) 0.64515(15) 0.0242(5) Uani 1 1 d . . .
C21 C 0.41021(16) 0.20842(15) 0.70371(14) 0.0223(5) Uani 1 1 d . . .
C22 C 0.5958(3) 0.250000 0.5589(3) 0.0400(11) Uani 1 2 d S T P
H22A H 0.598(2) 0.2910(19) 0.5206(19) 0.041(9) Uiso 1 1 d . . .
C23 C 0.6751(3) 0.250000 0.6149(3) 0.0437(12) Uani 1 2 d S T P
H23A H 0.723(4) 0.250000 0.580(3) 0.057(16) Uiso 1 2 d S . P
H23B H 0.674(2) 0.293(2) 0.655(2) 0.061(11) Uiso 1 1 d . . .
C24 C 0.5016(2) 0.09930(18) 0.62918(19) 0.0392(7) Uani 1 1 d . . .
H24A H 0.457024 0.063559 0.650306 0.059 Uiso 1 1 calc R U .
H24B H 0.557026 0.089096 0.657392 0.059 Uiso 1 1 calc R U .
H24C H 0.508887 0.091243 0.569433 0.059 Uiso 1 1 calc R U .
C25 C 0.3601(2) 0.15876(17) 0.76348(18) 0.0352(7) Uani 1 1 d . . .
H25A H 0.298951 0.175191 0.763923 0.053 Uiso 1 1 calc R U .
H25B H 0.384732 0.164653 0.819173 0.053 Uiso 1 1 calc R U .
H25C H 0.363839 0.103965 0.746435 0.053 Uiso 1 1 calc R U .

loop_
_atom_site_aniso_label
_atom_site_aniso_U_11
_atom_site_aniso_U_22
_atom_site_aniso_U_33
_atom_site_aniso_U_23
_atom_site_aniso_U_13
_atom_site_aniso_U_12
Ru1 0.01736(12) 0.01825(13) 0.04056(15) 0.00066(8) 0.00528(8) 0.00579(8)
Ru2 0.01636(15) 0.03516(18) 0.01515(14) 0.000 0.00376(10) 0.000
Ru3 0.01392(14) 0.03745(18) 0.01711(15) 0.000 -0.00307(10) 0.000
C1 0.0183(13) 0.0171(12) 0.0364(15) 0.0002(10) 0.0030(10) 0.0074(10)
C2 0.0218(13) 0.0219(13) 0.0271(13) 0.0010(10) 0.0005(10) 0.0082(10)
C3 0.0229(13) 0.0153(12) 0.0384(14) -0.0009(11) 0.0078(11) 0.0045(10)
C4 0.0226(13) 0.0262(14) 0.0350(15) -0.0093(11) -0.0030(11) 0.0083(10)
C5 0.0251(14) 0.0297(14) 0.0253(13) 0.0014(11) 0.0073(11) 0.0125(11)
C6 0.0263(16) 0.0210(15) 0.067(2) -0.0058(13) 0.0064(13) 0.0000(11)
C7 0.0188(15) 0.0283(16) 0.084(3) -0.0116(15) -0.0002(14) 0.0006(12)
C8 0.0438(18) 0.0464(19) 0.0291(15) 0.0005(13) -0.0057(13) 0.0113(15)
C9 0.0412(18) 0.0257(16) 0.071(2) 0.0033(15) 0.0242(17) -0.0021(13)
C10 0.0400(18) 0.050(2) 0.060(2) -0.0269(17) -0.0159(16) 0.0113(16)
C11 0.051(2) 0.063(2) 0.0312(16) 0.0067(15) 0.0137(15) 0.0208(18)
C12 0.0184(17) 0.0326(19) 0.0120(15) 0.000 0.0029(13) 0.000
C13 0.0218(12) 0.0268(13) 0.0175(11) -0.0006(10) 0.0055(10) -0.0014(10)
C14 0.0184(12) 0.0276(13) 0.0156(11) -0.0003(10) 0.0045(9) 0.0022(10)
C15 0.023(2) 0.051(3) 0.0231(19) 0.000 -0.0009(16) 0.000
C16 0.035(3) 0.076(4) 0.022(2) 0.000 -0.0079(19) 0.000
C17 0.0393(17) 0.0320(15) 0.0346(15) -0.0066(12) 0.0041(13) -0.0073(13)
C18 0.0270(14) 0.0387(16) 0.0256(13) -0.0030(11) -0.0002(11) 0.0125(12)
C19 0.0129(16) 0.045(2) 0.0184(17) 0.000 -0.0031(13) 0.000
C20 0.0187(12) 0.0345(14) 0.0195(12) -0.0014(10) -0.0075(10) 0.0074(11)
C21 0.0186(12) 0.0307(13) 0.0175(11) 0.0036(10) -0.0043(9) 0.0003(10)
C22 0.0163(19) 0.081(4) 0.023(2) 0.000 0.0017(16) 0.000
C23 0.017(2) 0.078(4) 0.036(2) 0.000 -0.0019(18) 0.000
C24 0.0359(17) 0.0428(18) 0.0389(17) -0.0053(14) -0.0055(13) 0.0164(14)
C25 0.0360(16) 0.0402(17) 0.0293(15) 0.0074(12) 0.0028(12) -0.0033(13)

loop_
_atom_type_symbol
_atom_type_description
_atom_type_scat_dispersion_real
_atom_type_scat_dispersion_imag
_atom_type_scat_source
C C 0.0033 0.0016 'International Tables Vol C Tables 4.2.6.8 and 6.1.1.4'
H H 0.0000 0.0000 'International Tables Vol C Tables 4.2.6.8 and 6.1.1.4'
Ru Ru -1.2594 0.8363 'International Tables Vol C Tables 4.2.6.8 and 6.1.1.4'

loop_
_geom_angle_atom_site_label_1
_geom_angle_atom_site_label_2
_geom_angle_atom_site_label_3
_geom_angle
_geom_angle_site_symmetry_1
_geom_angle_site_symmetry_3
C3 Ru1 C2 38.35(10) . .
C3 Ru1 C4 37.88(11) . .
C2 Ru1 C4 63.72(10) . .
C3 Ru1 C5 63.75(10) . .
C2 Ru1 C5 63.74(10) . .
C4 Ru1 C5 38.15(10) . .
C3 Ru1 C1 63.59(10) . .
C2 Ru1 C1 37.94(9) . .
C4 Ru1 C1 63.41(10) . .
C5 Ru1 C1 37.86(10) . .
C3 Ru1 Ru2 115.62(7) . .
C2 Ru1 Ru2 115.15(7) . .
C4 Ru1 Ru2 141.90(8) . .
C5 Ru1 Ru2 178.86(7) . .
C1 Ru1 Ru2 141.09(7) . .
C3 Ru1 Ru3 133.66(7) . .
C2 Ru1 Ru3 171.09(7) . .
C4 Ru1 Ru3 112.38(7) . .
C5 Ru1 Ru3 118.79(7) . .
C1 Ru1 Ru3 149.06(7) . .
Ru2 Ru1 Ru3 62.352(9) . .
C3 Ru1 Ru1 164.65(8) . 7_565
C2 Ru1 Ru1 128.39(7) . 7_565
C4 Ru1 Ru1 154.79(8) . 7_565
C5 Ru1 Ru1 121.71(7) . 7_565
C1 Ru1 Ru1 110.88(7) . 7_565
Ru2 Ru1 Ru1 58.640(5) . 7_565
Ru3 Ru1 Ru1 58.668(5) . 7_565
C12 Ru2 C13 38.52(8) . .
C12 Ru2 C13 38.52(8) . 7_565
C13 Ru2 C13 63.83(13) . 7_565
C12 Ru2 C14 64.24(10) . .
C13 Ru2 C14 37.99(9) . .
C13 Ru2 C14 63.58(9) 7_565 .
C12 Ru2 C14 64.24(10) . 7_565
C13 Ru2 C14 63.59(9) . 7_565
C13 Ru2 C14 37.99(9) 7_565 7_565
C14 Ru2 C14 37.89(13) . 7_565
C12 Ru2 Ru1 124.02(7) . .
C13 Ru2 Ru1 157.70(7) . .
C13 Ru2 Ru1 112.02(6) 7_565 .
C14 Ru2 Ru1 162.55(7) . .
C14 Ru2 Ru1 128.03(6) 7_565 .
C12 Ru2 Ru1 124.02(7) . 7_565
C13 Ru2 Ru1 112.02(6) . 7_565
C13 Ru2 Ru1 157.70(7) 7_565 7_565
C14 Ru2 Ru1 128.03(6) . 7_565
C14 Ru2 Ru1 162.55(6) 7_565 7_565
Ru1 Ru2 Ru1 62.722(11) . 7_565
C12 Ru2 Ru3 176.33(9) . .
C13 Ru2 Ru3 139.44(7) . .
C13 Ru2 Ru3 139.44(7) 7_565 .
C14 Ru2 Ru3 112.33(6) . .
C14 Ru2 Ru3 112.33(6) 7_565 .
Ru1 Ru2 Ru3 58.863(8) . .
Ru1 Ru2 Ru3 58.863(8) 7_565 .
C20 Ru3 C20 64.15(14) 7_565 .
C20 Ru3 C21 38.24(9) 7_565 7_565
C20 Ru3 C21 63.93(9) . 7_565
C20 Ru3 C21 63.93(9) 7_565 .
C20 Ru3 C21 38.25(9) . .
C21 Ru3 C21 38.01(13) 7_565 .
C20 Ru3 C19 38.16(8) 7_565 .
C20 Ru3 C19 38.16(9) . .
C21 Ru3 C19 63.67(11) 7_565 .
C21 Ru3 C19 63.67(11) . .
C20 Ru3 Ru1 116.51(7) 7_565 .
C20 Ru3 Ru1 177.09(7) . .
C21 Ru3 Ru1 114.64(7) 7_565 .
C21 Ru3 Ru1 139.08(7) . .
C19 Ru3 Ru1 144.06(4) . .
C20 Ru3 Ru1 177.09(7) 7_565 7_565
C20 Ru3 Ru1 116.52(7) . 7_565
C21 Ru3 Ru1 139.08(7) 7_565 7_565
C21 Ru3 Ru1 114.64(7) . 7_565
C19 Ru3 Ru1 144.07(4) . 7_565
Ru1 Ru3 Ru1 62.664(11) . 7_565
C20 Ru3 Ru2 123.51(7) 7_565 .
C20 Ru3 Ru2 123.51(7) . .
C21 Ru3 Ru2 158.96(7) 7_565 .
C21 Ru3 Ru2 158.96(7) . .
C19 Ru3 Ru2 108.78(9) . .
Ru1 Ru3 Ru2 58.785(8) . .
Ru1 Ru3 Ru2 58.786(8) 7_565 .
C5 C1 C2 108.2(2) . .
C5 C1 C6 125.2(2) . .
C2 C1 C6 125.7(3) . .
C5 C1 Ru1 70.57(15) . .
C2 C1 Ru1 70.28(14) . .
C6 C1 Ru1 133.84(19) . .
C1 C2 C3 107.8(2) . .
C1 C2 C8 125.1(3) . .
C3 C2 C8 126.8(3) . .
C1 C2 Ru1 71.78(14) . .
C3 C2 Ru1 70.73(15) . .
C8 C2 Ru1 127.91(19) . .
C4 C3 C2 108.0(2) . .
C4 C3 C9 124.4(3) . .
C2 C3 C9 127.0(3) . .
C4 C3 Ru1 71.26(14) . .
C2 C3 Ru1 70.92(14) . .
C9 C3 Ru1 130.19(19) . .
C3 C4 C5 108.3(2) . .
C3 C4 C10 123.3(3) . .
C5 C4 C10 127.9(3) . .
C3 C4 Ru1 70.86(14) . .
C5 C4 Ru1 71.07(15) . .
C10 C4 Ru1 130.4(2) . .
C1 C5 C4 107.8(2) . .
C1 C5 C11 126.3(3) . .
C4 C5 C11 125.6(3) . .
C1 C5 Ru1 71.57(14) . .
C4 C5 Ru1 70.78(14) . .
C11 C5 Ru1 128.6(2) . .
C1 C6 C7 111.4(2) . .
C1 C6 H6A 109.4 . .
C7 C6 H6A 109.4 . .
C1 C6 H6B 109.4 . .
C7 C6 H6B 109.4 . .
H6A C6 H6B 108.0 . .
C6 C7 H7A 109.5 . .
C6 C7 H7B 109.5 . .
H7A C7 H7B 109.5 . .
C6 C7 H7C 109.5 . .
H7A C7 H7C 109.5 . .
H7B C7 H7C 109.5 . .
C2 C8 H8A 109.5 . .
C2 C8 H8B 109.5 . .
H8A C8 H8B 109.5 . .
C2 C8 H8C 109.5 . .
H8A C8 H8C 109.5 . .
H8B C8 H8C 109.5 . .
C3 C9 H9A 109.5 . .
C3 C9 H9B 109.5 . .
H9A C9 H9B 109.5 . .
C3 C9 H9C 109.5 . .
H9A C9 H9C 109.5 . .
H9B C9 H9C 109.5 . .
C4 C10 H10A 109.5 . .
C4 C10 H10B 109.5 . .
H10A C10 H10B 109.5 . .
C4 C10 H10C 109.5 . .
H10A C10 H10C 109.5 . .
H10B C10 H10C 109.5 . .
C5 C11 H11A 109.5 . .
C5 C11 H11B 109.5 . .
H11A C11 H11B 109.5 . .
C5 C11 H11C 109.5 . .
H11A C11 H11C 109.5 . .
H11B C11 H11C 109.5 . .
C13 C12 C13 107.6(3) . 7_565
C13 C12 C15 125.94(15) . .
C13 C12 C15 125.94(15) 7_565 .
C13 C12 Ru2 71.89(16) . .
C13 C12 Ru2 71.89(16) 7_565 .
C15 C12 Ru2 128.3(2) . .
C14 C13 C12 108.2(2) . .
C14 C13 C17 124.9(2) . .
C12 C13 C17 126.3(2) . .
C14 C13 Ru2 71.59(13) . .
C12 C13 Ru2 69.60(16) . .
C17 C13 Ru2 131.57(18) . .
C13 C14 C14 107.99(14) . 7_565
C13 C14 C18 124.2(2) . .
C14 C14 C18 127.52(15) 7_565 .
C13 C14 Ru2 70.42(13) . .
C14 C14 Ru2 71.06(6) 7_565 .
C18 C14 Ru2 129.12(17) . .
C12 C15 C16 112.0(3) . .
C12 C15 H15A 110.4(19) . .
C16 C15 H15A 109.4(19) . .
C12 C15 H15A 110.4(19) . 7_565
C16 C15 H15A 109.4(19) . 7_565
H15A C15 H15A 105(4) . 7_565
C15 C16 H16A 108(3) . .
C15 C16 H16B 112(2) . .
H16A C16 H16B 108(3) . .
C15 C16 H16B 112(2) . 7_565
H16A C16 H16B 108(3) . 7_565
H16B C16 H16B 109(5) . 7_565
C13 C17 H17A 109.5 . .
C13 C17 H17B 109.5 . .
H17A C17 H17B 109.5 . .
C13 C17 H17C 109.5 . .
H17A C17 H17C 109.5 . .
H17B C17 H17C 109.5 . .
C14 C18 H18A 109.5 . .
C14 C18 H18B 109.5 . .
H18A C18 H18B 109.5 . .
C14 C18 H18C 109.5 . .
H18A C18 H18C 109.5 . .
H18B C18 H18C 109.5 . .
C20 C19 C20 108.5(3) . 7_565
C20 C19 C22 125.12(16) . .
C20 C19 C22 125.12(16) 7_565 .
C20 C19 Ru3 70.79(16) . .
C20 C19 Ru3 70.79(16) 7_565 .
C22 C19 Ru3 134.3(3) . .
C19 C20 C21 107.5(2) . .
C19 C20 C24 125.3(2) . .
C21 C20 C24 127.0(3) . .
C19 C20 Ru3 71.05(17) . .
C21 C20 Ru3 70.88(13) . .
C24 C20 Ru3 128.03(19) . .
C21 C21 C20 108.26(15) 7_565 .
C21 C21 C25 124.60(15) 7_565 .
C20 C21 C25 126.7(2) . .
C21 C21 Ru3 70.99(7) 7_565 .
C20 C21 Ru3 70.87(13) . .
C25 C21 Ru3 130.01(18) . .
C19 C22 C23 110.3(3) . .
C19 C22 H22A 113(2) . .
C23 C22 H22A 112(2) . .
C19 C22 H22A 113(2) . 7_565
C23 C22 H22A 112(2) . 7_565
H22A C22 H22A 97(4) . 7_565
C22 C23 H23A 106(3) . .
C22 C23 H23B 112(2) . .
H23A C23 H23B 115(3) . .
C22 C23 H23B 112(2) . 7_565
H23A C23 H23B 115(3) . 7_565
H23B C23 H23B 98(4) . 7_565
C20 C24 H24A 109.5 . .
C20 C24 H24B 109.5 . .
H24A C24 H24B 109.5 . .
C20 C24 H24C 109.5 . .
H24A C24 H24C 109.5 . .
H24B C24 H24C 109.5 . .
C21 C25 H25A 109.5 . .
C21 C25 H25B 109.5 . .
H25A C25 H25B 109.5 . .
C21 C25 H25C 109.5 . .
H25A C25 H25C 109.5 . .
H25B C25 H25C 109.5 . .

loop_
_geom_bond_atom_site_label_1
_geom_bond_atom_site_label_2
_geom_bond_distance
_geom_bond_site_symmetry_2
Ru1 C3 2.183(3) .
Ru1 C2 2.186(2) .
Ru1 C4 2.188(3) .
Ru1 C5 2.192(2) .
Ru1 C1 2.206(3) .
Ru1 Ru2 2.8670(3) .
Ru1 Ru3 2.8693(3) .
Ru1 Ru1 2.9841(4) 7_565
Ru2 C12 2.158(3) .
Ru2 C13 2.189(2) .
Ru2 C13 2.189(2) 7_565
Ru2 C14 2.204(2) .
Ru2 C14 2.204(2) 7_565
Ru2 Ru3 2.9695(4) .
Ru3 C20 2.187(2) 7_565
Ru3 C20 2.187(2) .
Ru3 C21 2.187(2) 7_565
Ru3 C21 2.187(2) .
Ru3 C19 2.191(3) .
C1 C5 1.427(4) .
C1 C2 1.428(4) .
C1 C6 1.500(4) .
C2 C3 1.435(4) .
C2 C8 1.503(4) .
C3 C4 1.419(4) .
C3 C9 1.497(4) .
C4 C5 1.432(4) .
C4 C10 1.501(4) .
C5 C11 1.498(4) .
C6 C7 1.522(4) .
C6 H6A 0.9900 .
C6 H6B 0.9900 .
C7 H7A 0.9800 .
C7 H7B 0.9800 .
C7 H7C 0.9800 .
C8 H8A 0.9800 .
C8 H8B 0.9800 .
C8 H8C 0.9800 .
C9 H9A 0.9800 .
C9 H9B 0.9800 .
C9 H9C 0.9800 .
C10 H10A 0.9800 .
C10 H10B 0.9800 .
C10 H10C 0.9800 .
C11 H11A 0.9800 .
C11 H11B 0.9800 .
C11 H11C 0.9800 .
C12 C13 1.434(3) .
C12 C13 1.434(3) 7_565
C12 C15 1.498(5) .
C13 C14 1.430(3) .
C13 C17 1.497(4) .
C14 C14 1.431(5) 7_565
C14 C18 1.508(3) .
C15 C16 1.526(6) .
C15 H15A 0.97(3) .
C15 H15A 0.97(3) 7_565
C16 H16A 1.02(5) .
C16 H16B 0.94(4) .
C16 H16B 0.94(4) 7_565
C17 H17A 0.9800 .
C17 H17B 0.9800 .
C17 H17C 0.9800 .
C18 H18A 0.9800 .
C18 H18B 0.9800 .
C18 H18C 0.9800 .
C19 C20 1.431(3) .
C19 C20 1.431(3) 7_565
C19 C22 1.503(5) .
C20 C21 1.433(3) .
C20 C24 1.505(4) .
C21 C21 1.425(5) 7_565
C21 C25 1.498(4) .
C22 C23 1.515(6) .
C22 H22A 0.94(3) .
C22 H22A 0.94(3) 7_565
C23 H23A 0.93(6) .
C23 H23B 0.97(3) .
C23 H23B 0.97(3) 7_565
C24 H24A 0.9800 .
C24 H24B 0.9800 .
C24 H24C 0.9800 .
C25 H25A 0.9800 .
C25 H25B 0.9800 .
C25 H25C 0.9800 .

loop_
_geom_torsion_atom_site_label_1
_geom_torsion_atom_site_label_2
_geom_torsion_atom_site_label_3
_geom_torsion_atom_site_label_4
_geom_torsion
_geom_torsion_site_symmetry_1
_geom_torsion_site_symmetry_4
C5 C1 C2 C3 -1.2(3) . .
C6 C1 C2 C3 167.6(2) . .
Ru1 C1 C2 C3 -61.94(17) . .
C5 C1 C2 C8 -175.3(2) . .
C6 C1 C2 C8 -6.4(4) . .
Ru1 C1 C2 C8 124.0(3) . .
C5 C1 C2 Ru1 60.69(18) . .
C6 C1 C2 Ru1 -130.4(3) . .
C1 C2 C3 C4 0.6(3) . .
C8 C2 C3 C4 174.6(2) . .
Ru1 C2 C3 C4 -61.98(17) . .
C1 C2 C3 C9 -170.9(2) . .
C8 C2 C3 C9 3.0(4) . .
Ru1 C2 C3 C9 126.5(3) . .
C1 C2 C3 Ru1 62.62(17) . .
C8 C2 C3 Ru1 -123.5(3) . .
C2 C3 C4 C5 0.2(3) . .
C9 C3 C4 C5 172.0(3) . .
Ru1 C3 C4 C5 -61.55(18) . .
C2 C3 C4 C10 -171.8(3) . .
C9 C3 C4 C10 0.0(4) . .
Ru1 C3 C4 C10 126.4(3) . .
C2 C3 C4 Ru1 61.76(17) . .
C9 C3 C4 Ru1 -126.4(3) . .
C2 C1 C5 C4 1.4(3) . .
C6 C1 C5 C4 -167.6(2) . .
Ru1 C1 C5 C4 61.89(17) . .
C2 C1 C5 C11 174.7(3) . .
C6 C1 C5 C11 5.7(4) . .
Ru1 C1 C5 C11 -124.8(3) . .
C2 C1 C5 Ru1 -60.51(18) . .
C6 C1 C5 Ru1 130.5(3) . .
C3 C4 C5 C1 -1.0(3) . .
C10 C4 C5 C1 170.6(3) . .
Ru1 C4 C5 C1 -62.40(18) . .
C3 C4 C5 C11 -174.4(3) . .
C10 C4 C5 C11 -2.8(4) . .
Ru1 C4 C5 C11 124.2(3) . .
C3 C4 C5 Ru1 61.42(17) . .
C10 C4 C5 Ru1 -127.0(3) . .
C5 C1 C6 C7 84.6(3) . .
C2 C1 C6 C7 -82.5(3) . .
Ru1 C1 C6 C7 -179.0(2) . .
C13 C12 C13 C14 1.9(3) 7_565 .
C15 C12 C13 C14 173.9(3) . .
Ru2 C12 C13 C14 -61.51(17) . .
C13 C12 C13 C17 -169.30(18) 7_565 .
C15 C12 C13 C17 2.6(5) . .
Ru2 C12 C13 C17 127.2(3) . .
C13 C12 C13 Ru2 63.5(2) 7_565 .
C15 C12 C13 Ru2 -124.6(3) . .
C12 C13 C14 C14 -1.2(2) . 7_565
C17 C13 C14 C14 170.2(2) . 7_565
Ru2 C13 C14 C14 -61.46(6) . 7_565
C12 C13 C14 C18 -175.1(2) . .
C17 C13 C14 C18 -3.7(4) . .
Ru2 C13 C14 C18 124.6(2) . .
C12 C13 C14 Ru2 60.25(19) . .
C17 C13 C14 Ru2 -128.3(2) . .
C13 C12 C15 C16 -85.2(3) . .
C13 C12 C15 C16 85.2(3) 7_565 .
Ru2 C12 C15 C16 180.000(0) . .
C20 C19 C20 C21 -0.8(4) 7_565 .
C22 C19 C20 C21 166.9(3) . .
Ru3 C19 C20 C21 -61.89(17) . .
C20 C19 C20 C24 -175.25(18) 7_565 .
C22 C19 C20 C24 -7.5(5) . .
Ru3 C19 C20 C24 123.7(3) . .
C20 C19 C20 Ru3 61.0(2) 7_565 .
C22 C19 C20 Ru3 -131.3(3) . .
C19 C20 C21 C21 0.5(2) . 7_565
C24 C20 C21 C21 174.8(2) . 7_565
Ru3 C20 C21 C21 -61.48(7) . 7_565
C19 C20 C21 C25 -171.8(3) . .
C24 C20 C21 C25 2.4(4) . .
Ru3 C20 C21 C25 126.2(3) . .
C19 C20 C21 Ru3 62.00(19) . .
C24 C20 C21 Ru3 -123.7(3) . .
C20 C19 C22 C23 -82.9(3) . .
C20 C19 C22 C23 82.9(3) 7_565 .
Ru3 C19 C22 C23 180.000(1) . .
